data_2009746
loop_
_publ_author_name
'Erg\.in, O.'
'Sillanp\"a\"a, R.'
'Safak, C.'
'Calis, \.I.'

_publ_section_title
;
 (5-Chloro-1,3-benzoxazol-2-ylthio)acetonitrile
;
_journal_issue 6
_journal_name_full 'Acta Crystallographica Section C'
_journal_page_first 933
_journal_page_last 935
_journal_paper_doi 10.1107/S0108270193011928
_journal_volume 50
_journal_year 1994
_chemical_formula_sum 'C9 H5 Cl N2 O S'
_chemical_formula_weight 224.66
_space_group_IT_number 2
_symmetry_cell_setting triclinic
_symmetry_space_group_name_Hall '-P 1'
_symmetry_space_group_name_H-M 'P -1'
_atom_type_scat_source IntTabIV
_cell_angle_alpha 95.32(3)
_cell_angle_beta 95.97(3)
_cell_angle_gamma 110.13(2)
_cell_formula_units_Z 2
_cell_length_a 9.384(2)
_cell_length_b 12.059(3)
_cell_length_c 4.595(2)
_cell_measurement_reflns_used 25
_cell_measurement_theta_min 23.6
_cell_volume 480.9(3)
_diffrn_measurement_device 'Rigaku AFC5S'
_diffrn_measurement_method \w-2\q
_diffrn_radiation_type MoK\a
_diffrn_radiation_wavelength 0.71069
_diffrn_reflns_av_R_equivalents 0.032
_diffrn_reflns_limit_h_max 11
_diffrn_reflns_limit_h_min 0
_diffrn_reflns_limit_k_max 13
_diffrn_reflns_limit_k_min -14
_diffrn_reflns_limit_l_max 5
_diffrn_reflns_limit_l_min -5
_diffrn_reflns_number 1816
_diffrn_reflns_theta_max 50
_diffrn_standards_decay_% -0.90
_diffrn_standards_interval_count 150
_diffrn_standards_number 3
_exptl_absorpt_coefficient_mu 0.567
_exptl_absorpt_correction_T_max 1.18
_exptl_absorpt_correction_T_min 0.79
_exptl_absorpt_correction_type 'empirical (DIFABS; Walker & Stuart, 1983)'
_exptl_crystal_colour Colourless
_exptl_crystal_density_diffrn 1.551
_exptl_crystal_description Bar
_exptl_crystal_size_max 0.20
_exptl_crystal_size_mid 0.14
_exptl_crystal_size_min 0.06
_refine_diff_density_max 0.50
_refine_diff_density_min -0.34
_refine_ls_extinction_method none
_refine_ls_goodness_of_fit_obs 2.38
_refine_ls_hydrogen_treatment noref
_refine_ls_number_parameters 127
_refine_ls_number_reflns 1076
_refine_ls_R_factor_obs 0.066
_refine_ls_shift/esd_max 0.00
_refine_ls_structure_factor_coef F
_refine_ls_weighting_details 'w = 4F~o~^2^/\s^2^(F~o~^2^)'
_refine_ls_weighting_scheme calc
_refine_ls_wR_factor_obs 0.079
_reflns_number_observed 1076
_reflns_number_total 1701
_reflns_observed_criterion I>2\s(I)
_cod_data_source_file ab1087.cif
_cod_data_source_block ab1087_structure_1_of_1
_cod_depositor_comments
;
The following automatic conversions were performed:

'_refine_ls_weighting_scheme' value 'w = 4F~o~^2^/\s^2^(F~o~^2^)' was
changed to 'calc'. New tag '_refine_ls_weighting_details' was
created. The value of the new tag was set to 'w =
4F~o~^2^/\s^2^(F~o~^2^)'.

Automatic conversion script
Id: cif_fix_values 3143 2015-03-26 13:38:13Z robertas 
;
_cod_original_formula_sum 'C9 H5 Cl1 N2 O1 S1'
_cod_database_code 2009746

loop_
_symmetry_equiv_pos_as_xyz
x,y,z
-x,-y,-z

loop_
_atom_site_label
_atom_site_fract_x
_atom_site_fract_y
_atom_site_fract_z
Cl(1) .1753(2) -.0981(2) -.7725(5)
S(1) .6492(2) .4368(2) .4381(5)
O(1) .4162(5) .3500(4) .0120(10)
N(1) .5362(6) .2203(5) .0900(10)
N(2) .9749(8) .3600(7) .231(2)
C(1) .5302(8) .3239(6) .168(2)
C(2) .4151(8) .1686(6) -.1460(10)
C(3) .3670(8) .0598(6) -.318(2)
C(4) .2430(8) .0367(6) -.543(2)
C(5) .1715(8) .1182(7) -.589(2)
C(6) .2197(8) .2267(7) -.408(2)
C(7) .3429(8) .2487(6) -.193(2)
C(8) .7720(10) .3603(7) .573(2)
C(9) .8860(10) .3589(7) .378(2)
H(3) .4149 .0032 -.2876
H(5) .0887 .0994 -.7448
H(6) .1703 .2827 -.4321
H(8A) .8245 .3995 .7632
H(8B) .7106 .2804 .5873

loop_
_geom_angle_atom_site_label_1
_geom_angle_atom_site_label_2
_geom_angle_atom_site_label_3
_geom_angle
_geom_angle_publ_flag
S(1) C(8) C(9) 112.1(5) yes
N(2) C(9) C(8) 178.5(9) yes
C(1) S(1) C(8) 97.8(4) yes
C(1) O(1) C(7) 103.4(5) no
C(1) N(1) C(2) 104.1(5) no
S(1) C(1) O(1) 115.0(5) no
S(1) C(1) N(1) 129.1(5) no
O(1) C(1) N(1) 116.0(6) no
N(1) C(2) C(3) 130.6(6) no
N(1) C(2) C(7) 108.5(6) no
C(3) C(2) C(7) 120.8(6) no
C(2) C(3) C(4) 116.2(6) no
Cl(1) C(4) C(3) 119.3(6) no
Cl(1) C(4) C(5) 118.3(6) no
C(3) C(4) C(5) 122.4(7) no
C(4) C(5) C(6) 120.6(6) no
C(5) C(6) C(7) 116.3(6) no
O(1) C(7) C(2) 108.0(6) no
O(1) C(7) C(6) 128.3(6) no
C(2) C(7) C(6) 123.7(7) no

loop_
_geom_bond_atom_site_label_1
_geom_bond_atom_site_label_2
_geom_bond_distance
_geom_bond_publ_flag
Cl(1) C(4) 1.728(7) no
S(1) C(1) 1.730(7) yes
S(1) C(8) 1.804(8) yes
O(1) C(1) 1.369(8) no
O(1) C(7) 1.386(8) no
N(1) C(1) 1.288(8) no
N(1) C(2) 1.409(8) no
N(2) C(9) 1.130(10) yes
C(2) C(3) 1.371(9) no
C(2) C(7) 1.377(9) no
C(3) C(4) 1.405(9) no
C(3) H(3) 0.950 no
C(4) C(5) 1.386(9) no
C(5) C(6) 1.380(10) no
C(5) H(5) 0.951 no
C(6) C(7) 1.375(9) no
C(6) H(6) 0.950 no
C(8) C(9) 1.460(10) no
C(8) H(8A) 0.950 no
C(8) H(8B) 0.950 no

loop_
_geom_contact_atom_site_label_1
_geom_contact_atom_site_label_2
_geom_contact_distance
_geom_contact_site_symmetry_2
_geom_contact_publ_flag
N(2) C(8) 2.620 1_554 yes
N(2) C(6) 2.735 1_656 yes
N(2) C(8) 2.859 2_766 yes

loop_
_geom_torsion_atom_site_label_1
_geom_torsion_atom_site_label_2
_geom_torsion_atom_site_label_3
_geom_torsion_atom_site_label_4
_geom_torsion
_geom_torsion_publ_flag
C(2) N(1) C(1) S(1) -177.9(5) yes
N(1) C(1) S(1) C(8) -1.9(7) yes
Cl(1) C(4) C(3) C(2) 179.8(5) yes
